data_1527583
loop_
_publ_author_name
'Jacobson, A.J.'
'Hutchinson, J.L.'

_publ_section_title
;
 An investigation of the structure of 12H Ba Co O2.6 by electron
 microscopy and powder neutron diffraction
;
_journal_name_full 'Journal of Solid State Chemistry'
_journal_page_first 334
_journal_page_last 340
_journal_volume 35
_journal_year 1980
_chemical_formula_sum 'Ba Co O2.6'
_space_group_IT_number 194
_symmetry_space_group_name_Hall '-P 6c 2c'
_symmetry_space_group_name_H-M 'P 63/m m c'
_cell_angle_alpha 90
_cell_angle_beta 90
_cell_angle_gamma 120
_cell_formula_units_Z 12
_cell_length_a 5.671
_cell_length_b 5.671
_cell_length_c 28.545
_cell_volume 795.024
_citation_journal_id_ASTM JSSCBI
_cod_data_source_file Jacobson_JSSCBI_1980_1336.cif
_cod_data_source_block Ba1Co1O2.6
_cod_original_cell_volume 795.0235
_cod_original_formula_sum 'Ba1 Co1 O2.6'
_cod_database_code 1527583

loop_
_symmetry_equiv_pos_as_xyz
x,y,z
x-y,x,z+1/2
-y,x-y,z
-x,-y,z+1/2
-x+y,-x,z
y,-x+y,z+1/2
-y,-x,-z+1/2
x-y,-y,-z
x,x-y,-z+1/2
y,x,-z
-x+y,y,-z+1/2
-x,-x+y,-z
-x,-y,-z
-x+y,-x,-z-1/2
y,-x+y,-z
x,y,-z-1/2
x-y,x,-z
-y,x-y,-z-1/2
y,x,z-1/2
-x+y,y,z
-x,-x+y,z-1/2
-y,-x,z
x-y,-y,z-1/2
x,x-y,z

loop_
_atom_site_label
_atom_site_type_symbol
_atom_site_fract_x
_atom_site_fract_y
_atom_site_fract_z
_atom_site_occupancy
_atom_site_U_iso_or_equiv
Ba3 Ba+2 0.3333 0.6667 0.1758 1 0.0
O3 O-2 0.8572 0.7144 0.1663 0.92 0.0
O2 O-2 0.1647 0.3294 0.0811 0.93 0.0
Co2 Co+3 0 0 0.1226 1 0.0
O4 O-2 0.1513 0.3026 0.25 1 0.0
Ba1 Ba+2 0 0 0 1 0.0
Co3 Co+3 0 0 0.2072 1 0.0
Ba2 Ba+2 0.6667 0.3333 0.095 1 0.0
Co1 Co+4 0.3333 0.6667 0.0581 1 0.0
O1 O-2 0.3333 0.6667 -0.0042 0.88 0.0
Ba4 Ba+2 0.6667 0.3333 0.25 1 0.0
